data_7029832
loop_
_publ_author_name
'Nitschke, Christian'
'K\"ockerling, Martin'
'Bernhardt, Eduard'
'K\"uppers, Torsten'
'Willner, Helge'

_publ_section_title
;
 Structural diversity and spectral and thermal properties of the first
 alkaline earth metal tetracyanidoborates: [Mg(H2O)6][B(CN)4]2,
 [Mg(H2O)2][B(CN)4]2, [Mg(DMF)6][B(CN)4]2, [Ca(H2O)3][B(CN)4]2, and
 [Ca(H2O)2(CH3CN)][B(CN)4]2.
;
_journal_issue 19
_journal_name_full 'Dalton transactions (Cambridge, England : 2003)'
_journal_page_first 7128
_journal_page_last 7138
_journal_paper_doi 10.1039/c3dt51945g
_journal_volume 43
_journal_year 2014
_chemical_formula_moiety '(Mg1 2+), 2(B C4 N4 1-), 6(C3 H7 O1 N1)'
_chemical_formula_sum 'C26 H42 B2 Mg N14 O6'
_chemical_formula_weight 692.67
_chemical_name_systematic
;
Hexakis-dimethylformamide-magnesium(II) bis-tetracyanidoborate
;
_space_group_IT_number 2
_symmetry_cell_setting triclinic
_symmetry_space_group_name_Hall '-P 1'
_symmetry_space_group_name_H-M 'P -1'
_atom_sites_solution_hydrogens geom
_atom_sites_solution_primary direct
_atom_sites_solution_secondary difmap
_audit_creation_method 'ct.exe (M. K\"ockerling, 1996)'
_cell_angle_alpha 66.096(2)
_cell_angle_beta 75.570(2)
_cell_angle_gamma 76.422(2)
_cell_formula_units_Z 1
_cell_length_a 8.6187(4)
_cell_length_b 11.1119(5)
_cell_length_c 12.2149(5)
_cell_measurement_reflns_used 7093
_cell_measurement_temperature 173(2)
_cell_measurement_theta_max 32.14
_cell_measurement_theta_min 3.79
_cell_volume 1023.85(8)
_computing_cell_refinement 'Bruker SMART'
_computing_data_collection 'Bruker SMART'
_computing_data_reduction 'Bruker SAINT'
_computing_molecular_graphics 'Bruker SHELXTL'
_computing_publication_material 'Bruker SHELXTL'
_computing_structure_refinement 'SHELXL-97 (Sheldrick, 1997)'
_computing_structure_solution 'SHELXS-97 (Sheldrick, 1990)'
_diffrn_ambient_temperature 173(2)
_diffrn_measured_fraction_theta_full 0.992
_diffrn_measured_fraction_theta_max 0.992
_diffrn_measurement_device_type 'CCD area detector, Bruker-Nonius Apex X8'
_diffrn_measurement_method 'phi and omega scans'
_diffrn_radiation_monochromator graphite
_diffrn_radiation_source 'fine-focus sealed tube'
_diffrn_radiation_type MoK\a
_diffrn_radiation_wavelength 0.71073
_diffrn_reflns_av_R_equivalents 0.0224
_diffrn_reflns_av_sigmaI/netI 0.0268
_diffrn_reflns_limit_h_max 13
_diffrn_reflns_limit_h_min -12
_diffrn_reflns_limit_k_max 16
_diffrn_reflns_limit_k_min -14
_diffrn_reflns_limit_l_max 17
_diffrn_reflns_limit_l_min -18
_diffrn_reflns_number 19459
_diffrn_reflns_theta_full 32.61
_diffrn_reflns_theta_max 32.61
_diffrn_reflns_theta_min 3.42
_exptl_absorpt_coefficient_mu 0.095
_exptl_absorpt_correction_T_max 0.9684
_exptl_absorpt_correction_T_min 0.9612
_exptl_absorpt_correction_type multi-scan
_exptl_absorpt_process_details 'Bruker-Nonius SADABS'
_exptl_crystal_colour colourless
_exptl_crystal_density_diffrn 1.123
_exptl_crystal_density_method 'not measured'
_exptl_crystal_description block
_exptl_crystal_F_000 366
_exptl_crystal_size_max 0.42
_exptl_crystal_size_mid 0.36
_exptl_crystal_size_min 0.34
_refine_diff_density_max 0.291
_refine_diff_density_min -0.202
_refine_diff_density_rms 0.048
_refine_ls_extinction_method none
_refine_ls_goodness_of_fit_ref 1.023
_refine_ls_hydrogen_treatment constr
_refine_ls_matrix_type full
_refine_ls_number_parameters 223
_refine_ls_number_reflns 7410
_refine_ls_number_restraints 0
_refine_ls_restrained_S_all 1.023
_refine_ls_R_factor_all 0.0635
_refine_ls_R_factor_gt 0.0445
_refine_ls_shift/su_max 0.000
_refine_ls_shift/su_mean 0.000
_refine_ls_structure_factor_coef Fsqd
_refine_ls_weighting_details 'calc w=1/[\s^2^(Fo^2^)+(0.0772P)^2^+0.0982P] where P=(Fo^2^+2Fc^2^)/3'
_refine_ls_weighting_scheme calc
_refine_ls_wR_factor_gt 0.1253
_refine_ls_wR_factor_ref 0.1401
_reflns_number_gt 5446
_reflns_number_total 7410
_reflns_threshold_expression >2sigma(I)
_cod_data_source_file c3dt51945g1.cif
_cod_data_source_block Mg_TCB_DMF
_cod_depositor_comments
;Adding full bibliography for
 ./tmp-cod-update-bibliographies-12899/cifs/7029832.cif.
;
_cod_database_code 7029832

loop_
_symmetry_equiv_pos_as_xyz
'x, y, z'
'-x, -y, -z'

loop_
_atom_site_label
_atom_site_type_symbol
_atom_site_fract_x
_atom_site_fract_y
_atom_site_fract_z
_atom_site_U_iso_or_equiv
_atom_site_adp_type
_atom_site_occupancy
_atom_site_symmetry_multiplicity
_atom_site_calc_flag
_atom_site_refinement_flags
B1 B 1.22239(16) 0.14481(12) 0.16449(11) 0.0386(2) Uani 1 1 d .
C1 C 1.20712(18) 0.15564(14) 0.03334(11) 0.0523(3) Uani 1 1 d .
N1 N 1.1934(2) 0.16504(17) -0.06023(12) 0.0795(4) Uani 1 1 d .
C2 C 1.35556(14) 0.22812(11) 0.15425(11) 0.0442(2) Uani 1 1 d .
N2 N 1.44851(15) 0.28908(13) 0.14972(13) 0.0637(3) Uani 1 1 d .
C3 C 1.27037(18) -0.00619(12) 0.24763(11) 0.0507(3) Uani 1 1 d .
N3 N 1.3062(2) -0.11380(12) 0.30851(13) 0.0771(4) Uani 1 1 d .
C4 C 1.05320(15) 0.20535(12) 0.22574(10) 0.0430(2) Uani 1 1 d .
N4 N 0.93317(15) 0.25062(15) 0.26890(11) 0.0616(3) Uani 1 1 d .
Mg1 Mg 1.0000 0.5000 0.5000 0.02656(10) Uani 1 2 d S
O1 O 0.81994(8) 0.50405(7) 0.41574(6) 0.03324(15) Uani 1 1 d .
C5 C 0.73238(11) 0.41857(9) 0.44256(8) 0.02994(17) Uani 1 1 d .
H5A H 0.7501 0.3379 0.5097 0.036 Uiso 1 1 calc R
N5 N 0.61652(9) 0.43293(8) 0.38360(8) 0.03289(17) Uani 1 1 d .
C6 C 0.52209(14) 0.32716(13) 0.41630(14) 0.0494(3) Uani 1 1 d .
H6A H 0.5524 0.2537 0.4896 0.074 Uiso 1 1 calc R
H6B H 0.5437 0.2950 0.3494 0.074 Uiso 1 1 calc R
H6C H 0.4065 0.3614 0.4320 0.074 Uiso 1 1 calc R
C7 C 0.58763(19) 0.55097(16) 0.27706(13) 0.0625(4) Uani 1 1 d .
H7A H 0.6581 0.6145 0.2650 0.094 Uiso 1 1 calc R
H7B H 0.4740 0.5920 0.2886 0.094 Uiso 1 1 calc R
H7C H 0.6113 0.5262 0.2055 0.094 Uiso 1 1 calc R
O2 O 1.14153(9) 0.56950(7) 0.33100(6) 0.03486(15) Uani 1 1 d .
C8 C 1.14112(11) 0.54413(10) 0.24131(9) 0.03233(18) Uani 1 1 d .
H8A H 1.1055 0.4637 0.2551 0.039 Uiso 1 1 calc R
N6 N 1.18700(11) 0.62159(9) 0.12807(8) 0.03788(19) Uani 1 1 d .
C9 C 1.18427(19) 0.58583(15) 0.02667(11) 0.0549(3) Uani 1 1 d .
H9A H 1.1495 0.4983 0.0577 0.082 Uiso 1 1 calc R
H9B H 1.2931 0.5825 -0.0223 0.082 Uiso 1 1 calc R
H9C H 1.1084 0.6525 -0.0238 0.082 Uiso 1 1 calc R
C10 C 1.2354(2) 0.74899(13) 0.09993(12) 0.0570(3) Uani 1 1 d .
H10A H 1.2323 0.7610 0.1757 0.086 Uiso 1 1 calc R
H10B H 1.1608 0.8208 0.0520 0.086 Uiso 1 1 calc R
H10C H 1.3457 0.7512 0.0531 0.086 Uiso 1 1 calc R
O3 O 0.91210(9) 0.69617(7) 0.48091(6) 0.03409(15) Uani 1 1 d .
C11 C 0.85807(12) 0.78148(9) 0.39046(9) 0.03222(18) Uani 1 1 d .
H11A H 0.8663 0.7578 0.3225 0.039 Uiso 1 1 calc R
N7 N 0.78980(11) 0.90325(8) 0.38307(8) 0.03515(18) Uani 1 1 d .
C12 C 0.71789(18) 0.99647(12) 0.27843(12) 0.0525(3) Uani 1 1 d .
H12A H 0.7370 0.9562 0.2173 0.079 Uiso 1 1 calc R
H12B H 0.7671 1.0780 0.2435 0.079 Uiso 1 1 calc R
H12C H 0.6010 1.0181 0.3039 0.079 Uiso 1 1 calc R
C13 C 0.7741(2) 0.94434(13) 0.48429(12) 0.0562(3) Uani 1 1 d .
H13A H 0.8275 0.8725 0.5482 0.084 Uiso 1 1 calc R
H13B H 0.6591 0.9641 0.5166 0.084 Uiso 1 1 calc R
H13C H 0.8251 1.0242 0.4565 0.084 Uiso 1 1 calc R

loop_
_atom_site_aniso_label
_atom_site_aniso_U_11
_atom_site_aniso_U_22
_atom_site_aniso_U_33
_atom_site_aniso_U_23
_atom_site_aniso_U_13
_atom_site_aniso_U_12
B1 0.0465(6) 0.0390(6) 0.0317(5) -0.0128(4) -0.0089(4) -0.0072(5)
C1 0.0639(8) 0.0558(7) 0.0381(6) -0.0199(5) -0.0094(5) -0.0052(6)
N1 0.1035(11) 0.0967(11) 0.0459(6) -0.0359(7) -0.0167(7) -0.0074(9)
C2 0.0422(5) 0.0389(5) 0.0462(6) -0.0120(4) -0.0079(4) -0.0033(4)
N2 0.0517(6) 0.0600(7) 0.0796(9) -0.0212(6) -0.0120(6) -0.0167(5)
C3 0.0728(8) 0.0410(6) 0.0431(6) -0.0145(5) -0.0159(6) -0.0128(5)
N3 0.1250(13) 0.0415(6) 0.0659(8) -0.0096(6) -0.0342(8) -0.0141(7)
C4 0.0464(6) 0.0532(6) 0.0342(5) -0.0165(5) -0.0101(4) -0.0122(5)
N4 0.0493(6) 0.0875(9) 0.0545(7) -0.0361(6) -0.0062(5) -0.0073(6)
Mg1 0.0271(2) 0.0272(2) 0.0250(2) -0.00703(15) -0.00776(15) -0.00461(15)
O1 0.0332(3) 0.0342(3) 0.0337(3) -0.0083(3) -0.0128(3) -0.0078(2)
C5 0.0282(4) 0.0308(4) 0.0311(4) -0.0113(3) -0.0076(3) -0.0025(3)
N5 0.0259(3) 0.0392(4) 0.0373(4) -0.0166(3) -0.0085(3) -0.0040(3)
C6 0.0374(5) 0.0523(6) 0.0702(8) -0.0285(6) -0.0133(5) -0.0131(5)
C7 0.0603(8) 0.0700(9) 0.0531(7) 0.0016(6) -0.0346(6) -0.0200(7)
O2 0.0355(3) 0.0403(4) 0.0278(3) -0.0102(3) -0.0034(3) -0.0106(3)
C8 0.0314(4) 0.0326(4) 0.0311(4) -0.0098(3) -0.0063(3) -0.0041(3)
N6 0.0448(5) 0.0391(4) 0.0279(4) -0.0096(3) -0.0084(3) -0.0057(3)
C9 0.0725(8) 0.0632(8) 0.0335(5) -0.0193(5) -0.0162(5) -0.0082(6)
C10 0.0843(10) 0.0462(6) 0.0361(6) -0.0058(5) -0.0036(6) -0.0260(6)
O3 0.0392(4) 0.0295(3) 0.0335(3) -0.0102(3) -0.0118(3) -0.0018(3)
C11 0.0360(4) 0.0300(4) 0.0321(4) -0.0118(3) -0.0094(3) -0.0033(3)
N7 0.0426(4) 0.0296(4) 0.0342(4) -0.0114(3) -0.0140(3) 0.0000(3)
C12 0.0711(8) 0.0358(5) 0.0517(7) -0.0098(5) -0.0347(6) 0.0038(5)
C13 0.0862(10) 0.0408(6) 0.0452(6) -0.0229(5) -0.0212(6) 0.0071(6)

loop_
_atom_type_symbol
_atom_type_description
_atom_type_scat_dispersion_real
_atom_type_scat_dispersion_imag
_atom_type_scat_source
C C 0.0033 0.0016 'International Tables Vol C Tables 4.2.6.8 and 6.1.1.4'
H H 0.0000 0.0000 'International Tables Vol C Tables 4.2.6.8 and 6.1.1.4'
B B 0.0013 0.0007 'International Tables Vol C Tables 4.2.6.8 and 6.1.1.4'
N N 0.0061 0.0033 'International Tables Vol C Tables 4.2.6.8 and 6.1.1.4'
O O 0.0106 0.0060 'International Tables Vol C Tables 4.2.6.8 and 6.1.1.4'
Mg Mg 0.0486 0.0363 'International Tables Vol C Tables 4.2.6.8 and 6.1.1.4'

loop_
_geom_angle_atom_site_label_1
_geom_angle_atom_site_label_2
_geom_angle_atom_site_label_3
_geom_angle
_geom_angle_site_symmetry_1
_geom_angle_site_symmetry_3
C3 B1 C2 109.08(10) . .
C3 B1 C1 110.34(10) . .
C2 B1 C1 110.74(10) . .
C3 B1 C4 109.77(10) . .
C2 B1 C4 107.79(9) . .
C1 B1 C4 109.08(10) . .
N1 C1 B1 178.64(17) . .
N2 C2 B1 177.94(13) . .
N3 C3 B1 178.70(14) . .
N4 C4 B1 178.85(13) . .
O1 Mg1 O1 180.0 2_766 .
O1 Mg1 O2 88.32(3) 2_766 2_766
O1 Mg1 O2 91.68(3) . 2_766
O1 Mg1 O2 91.68(3) 2_766 .
O1 Mg1 O2 88.32(3) . .
O2 Mg1 O2 179.999(1) 2_766 .
O1 Mg1 O3 88.88(3) 2_766 2_766
O1 Mg1 O3 91.12(3) . 2_766
O2 Mg1 O3 87.98(3) 2_766 2_766
O2 Mg1 O3 92.02(3) . 2_766
O1 Mg1 O3 91.12(3) 2_766 .
O1 Mg1 O3 88.88(3) . .
O2 Mg1 O3 92.02(3) 2_766 .
O2 Mg1 O3 87.98(3) . .
O3 Mg1 O3 180.0 2_766 .
C5 O1 Mg1 128.96(6) . .
O1 C5 N5 123.98(9) . .
O1 C5 H5A 118.0 . .
N5 C5 H5A 118.0 . .
C5 N5 C7 120.92(9) . .
C5 N5 C6 121.48(9) . .
C7 N5 C6 117.41(10) . .
N5 C6 H6A 109.5 . .
N5 C6 H6B 109.5 . .
H6A C6 H6B 109.5 . .
N5 C6 H6C 109.5 . .
H6A C6 H6C 109.5 . .
H6B C6 H6C 109.5 . .
N5 C7 H7A 109.5 . .
N5 C7 H7B 109.5 . .
H7A C7 H7B 109.5 . .
N5 C7 H7C 109.5 . .
H7A C7 H7C 109.5 . .
H7B C7 H7C 109.5 . .
C8 O2 Mg1 126.60(6) . .
O2 C8 N6 124.10(9) . .
O2 C8 H8A 117.9 . .
N6 C8 H8A 117.9 . .
C8 N6 C10 120.98(9) . .
C8 N6 C9 121.43(10) . .
C10 N6 C9 117.54(10) . .
N6 C9 H9A 109.5 . .
N6 C9 H9B 109.5 . .
H9A C9 H9B 109.5 . .
N6 C9 H9C 109.5 . .
H9A C9 H9C 109.5 . .
H9B C9 H9C 109.5 . .
N6 C10 H10A 109.5 . .
N6 C10 H10B 109.5 . .
H10A C10 H10B 109.5 . .
N6 C10 H10C 109.5 . .
H10A C10 H10C 109.5 . .
H10B C10 H10C 109.5 . .
C11 O3 Mg1 124.16(6) . .
O3 C11 N7 123.81(9) . .
O3 C11 H11A 118.1 . .
N7 C11 H11A 118.1 . .
C11 N7 C13 120.24(9) . .
C11 N7 C12 121.62(9) . .
C13 N7 C12 117.99(9) . .
N7 C12 H12A 109.5 . .
N7 C12 H12B 109.5 . .
H12A C12 H12B 109.5 . .
N7 C12 H12C 109.5 . .
H12A C12 H12C 109.5 . .
H12B C12 H12C 109.5 . .
N7 C13 H13A 109.5 . .
N7 C13 H13B 109.5 . .
H13A C13 H13B 109.5 . .
N7 C13 H13C 109.5 . .
H13A C13 H13C 109.5 . .
H13B C13 H13C 109.5 . .

loop_
_geom_bond_atom_site_label_1
_geom_bond_atom_site_label_2
_geom_bond_distance
_geom_bond_site_symmetry_2
B1 C3 1.5875(18) .
B1 C2 1.5886(17) .
B1 C1 1.5936(17) .
B1 C4 1.5944(18) .
C1 N1 1.1384(17) .
C2 N2 1.1428(16) .
C3 N3 1.1396(17) .
C4 N4 1.1401(17) .
Mg1 O1 2.0483(6) 2_766
Mg1 O1 2.0483(6) .
Mg1 O2 2.0594(7) 2_766
Mg1 O2 2.0594(7) .
Mg1 O3 2.0689(7) 2_766
Mg1 O3 2.0689(7) .
O1 C5 1.2410(11) .
C5 N5 1.3159(12) .
C5 H5A 0.9500 .
N5 C7 1.4494(15) .
N5 C6 1.4526(13) .
C6 H6A 0.9800 .
C6 H6B 0.9800 .
C6 H6C 0.9800 .
C7 H7A 0.9800 .
C7 H7B 0.9800 .
C7 H7C 0.9800 .
O2 C8 1.2379(12) .
C8 N6 1.3164(13) .
C8 H8A 0.9500 .
N6 C10 1.4518(15) .
N6 C9 1.4527(14) .
C9 H9A 0.9800 .
C9 H9B 0.9800 .
C9 H9C 0.9800 .
C10 H10A 0.9800 .
C10 H10B 0.9800 .
C10 H10C 0.9800 .
O3 C11 1.2396(11) .
C11 N7 1.3187(13) .
C11 H11A 0.9500 .
N7 C13 1.4494(14) .
N7 C12 1.4530(14) .
C12 H12A 0.9800 .
C12 H12B 0.9800 .
C12 H12C 0.9800 .
C13 H13A 0.9800 .
C13 H13B 0.9800 .
C13 H13C 0.9800 .
